data_9000013
loop_
_publ_author_name
'Hendricks, S. B.'

_publ_section_title
;
 The crystal structures of alunite and the jarosites
;
_journal_name_full 'American Mineralogist'
_journal_page_first 773
_journal_page_last 784
_journal_volume 22
_journal_year 1937
_chemical_formula_sum 'Al3 H6 K O14 S2'
_chemical_name_mineral Alunite
_space_group_IT_number 166
_symmetry_space_group_name_Hall '-R 3 2"'
_symmetry_space_group_name_H-M 'R -3 m :H'
_cell_angle_alpha 90
_cell_angle_beta 90
_cell_angle_gamma 120
_cell_formula_units_Z 3
_cell_length_a 6.96
_cell_length_b 6.96
_cell_length_c 17.35
_cell_volume 727.861
_database_code_amcsd 0000016
_exptl_crystal_density_diffrn 2.835
_cod_original_sg_symbol_H-M 'R -3 m'
_cod_original_formula_sum 'K S2 Al3 O14 H6'
_cod_database_code 9000013

loop_
_space_group_symop_operation_xyz
x,y,z
2/3+x,1/3+y,1/3+z
1/3+x,2/3+y,2/3+z
x,x-y,z
2/3+x,1/3+x-y,1/3+z
1/3+x,2/3+x-y,2/3+z
y,x,-z
2/3+y,1/3+x,1/3-z
1/3+y,2/3+x,2/3-z
-x+y,y,z
2/3-x+y,1/3+y,1/3+z
1/3-x+y,2/3+y,2/3+z
-x,-x+y,-z
2/3-x,1/3-x+y,1/3-z
1/3-x,2/3-x+y,2/3-z
-y,-x,z
2/3-y,1/3-x,1/3+z
1/3-y,2/3-x,2/3+z
x-y,-y,-z
2/3+x-y,1/3-y,1/3-z
1/3+x-y,2/3-y,2/3-z
y,-x+y,-z
2/3+y,1/3-x+y,1/3-z
1/3+y,2/3-x+y,2/3-z
-x+y,-x,z
2/3-x+y,1/3-x,1/3+z
1/3-x+y,2/3-x,2/3+z
-x,-y,-z
2/3-x,1/3-y,1/3-z
1/3-x,2/3-y,2/3-z
-y,x-y,z
2/3-y,1/3+x-y,1/3+z
1/3-y,2/3+x-y,2/3+z
x-y,x,-z
2/3+x-y,1/3+x,1/3-z
1/3+x-y,2/3+x,2/3-z

loop_
_atom_site_label
_atom_site_fract_x
_atom_site_fract_y
_atom_site_fract_z
_atom_site_type_symbol
_atom_site_attached_hydrogens
K 0.00000 0.00000 0.00000 K 0
S 0.00000 0.00000 0.30500 S 0
Al 0.00000 0.50000 0.50000 Al 0
O1 0.00000 0.00000 0.39300 O 0
O2 0.21500 -0.21500 -0.05800 O 0
O-H3 0.15000 -0.15000 0.12600 O 1

loop_
_cod_changelog_entry_id
_cod_changelog_entry_author
_cod_changelog_entry_date
_cod_changelog_entry_text
1
;cod-tools version 3.8.0
Id: cif_guess_AMCSD_atom_types 9574 2023-05-10 09:00:05Z saulius
;
2023-05-10T18:45:35+03:00
;Derived atom types and hydrogen counts
from atom names that follow the AMCSD naming convention
(Wat == water, O-H == hydroxyl).
;

loop_
_cod_related_entry_id
_cod_related_entry_database
_cod_related_entry_code
1 AMCSD 0000016
